data_1555556
loop_
_publ_author_name
'Li, Shuangjiang'
'Huang, Changfeng'
'Thakellapalli, Haresh'
'Farajidizaji, Behzad'
'Popp, Brian V.'
'Petersen, Jeffrey L.'
'Wang, Kung K.'

_publ_section_title
;
 Syntheses and Structures of Functionalized [9]Cycloparaphenylenes as
 Carbon Nanohoops Bearing Carbomethoxy and N-Phenylphthalimido Groups.
;
_journal_issue 9
_journal_name_full 'Organic letters'
_journal_page_first 2268
_journal_page_last 2271
_journal_paper_doi 10.1021/acs.orglett.6b00904
_journal_volume 18
_journal_year 2016
_chemical_formula_sum 'C22 H18 Br2 O4'
_chemical_formula_weight 506.18
_space_group_crystal_system monoclinic
_space_group_IT_number 14
_space_group_name_Hall '-P 2yn'
_space_group_name_H-M_alt 'P 1 21/n 1'
_atom_sites_solution_hydrogens geom
_audit_creation_method 'APEX2 v2014.7-1'
_cell_angle_alpha 90
_cell_angle_beta 90.7067(13)
_cell_angle_gamma 90
_cell_formula_units_Z 4
_cell_length_a 8.4295(3)
_cell_length_b 10.9126(4)
_cell_length_c 22.0700(9)
_cell_measurement_reflns_used 9831
_cell_measurement_temperature 105.(2)
_cell_measurement_theta_max 32.4791
_cell_measurement_theta_min 3.0539
_cell_volume 2030.02(13)
_computing_cell_refinement 'SAINT V8.34A (Bruker AXS Inc., 2013)'
_computing_data_reduction 'SAINT V8.34A (Bruker AXS Inc., 2013)'
_computing_structure_refinement 'SHELXL-2014 (Sheldrick, 2014)'
_diffrn_ambient_temperature 105.(2)
_diffrn_detector_area_resol_mean 10.4167
_diffrn_measured_fraction_theta_full 0.998
_diffrn_measured_fraction_theta_max 0.998
_diffrn_measurement_device_type 'Bruker AXS D8 Venture fixed-chi'
_diffrn_measurement_method 'omega scan, PHOTON 100 CMOS'
_diffrn_radiation_monochromator Triumph
_diffrn_radiation_type 'Mo K\a'
_diffrn_radiation_wavelength 0.71073
_diffrn_reflns_av_R_equivalents 0.0396
_diffrn_reflns_av_unetI/netI 0.0402
_diffrn_reflns_limit_h_max 9
_diffrn_reflns_limit_h_min -11
_diffrn_reflns_limit_k_max 15
_diffrn_reflns_limit_k_min -14
_diffrn_reflns_limit_l_max 31
_diffrn_reflns_limit_l_min -31
_diffrn_reflns_number 21353
_diffrn_reflns_theta_full 30.00
_diffrn_reflns_theta_max 30.00
_diffrn_reflns_theta_min 3.05
_diffrn_source_type fine-focus
_exptl_absorpt_coefficient_mu 4.019
_exptl_absorpt_correction_T_max 0.52
_exptl_absorpt_correction_T_min 0.32
_exptl_absorpt_correction_type multi-scan
_exptl_absorpt_process_details 'SADABS V2014/3 (Bruker AXS Inc.)'
_exptl_crystal_colour colourless
_exptl_crystal_density_diffrn 1.656
_exptl_crystal_density_method 'not measured'
_exptl_crystal_description paralellopiped
_exptl_crystal_F_000 1008
_exptl_crystal_size_max 0.456
_exptl_crystal_size_mid 0.296
_exptl_crystal_size_min 0.188
_refine_diff_density_max 0.994
_refine_diff_density_min -0.825
_refine_ls_extinction_method none
_refine_ls_goodness_of_fit_ref 1.036
_refine_ls_hydrogen_treatment riding
_refine_ls_matrix_type full
_refine_ls_number_parameters 255
_refine_ls_number_reflns 5910
_refine_ls_number_restraints 0
_refine_ls_restrained_S_all 1.036
_refine_ls_R_factor_all 0.0556
_refine_ls_R_factor_gt 0.0348
_refine_ls_shift/su_max 0.001
_refine_ls_shift/su_mean 0.000
_refine_ls_structure_factor_coef Fsqd
_refine_ls_weighting_details 'w=1/[\s^2^(Fo^2^)+(0.0359P)^2^+1.0854P] where P=(Fo^2^+2Fc^2^)/3'
_refine_ls_weighting_scheme calc
_refine_ls_wR_factor_gt 0.0727
_refine_ls_wR_factor_ref 0.0811
_reflns_number_gt 4605
_reflns_number_total 5910
_reflns_threshold_expression 'I > 2\s(I)'
_cod_data_source_file ol6b00904_si_002.cif
_cod_data_source_block compound_3
_cod_database_code 1555556

loop_
_space_group_symop_operation_xyz
'x, y, z'
'-x+1/2, y+1/2, -z+1/2'
'-x, -y, -z'
'x-1/2, -y-1/2, z-1/2'

loop_
_atom_site_type_symbol
_atom_site_label
_atom_site_fract_x
_atom_site_fract_y
_atom_site_fract_z
_atom_site_U_iso_or_equiv
_atom_site_adp_type
_atom_site_calc_flag
_atom_site_refinement_flags_adp
_atom_site_refinement_flags_posn
_atom_site_occupancy
Br Br1 -0.22056(2) 1.14447(2) 0.17926(2) 0.02384(4) Uani d . . 1
Br Br2 0.28802(2) 0.49892(2) 0.45078(2) 0.03687(5) Uani d . . 1
O O1 0.26530(13) 0.61208(11) 0.03899(5) 0.0276(3) Uani d . . 1
O O2 0.02212(12) 0.67070(11) 0.00905(5) 0.0216(3) Uani d . . 1
O O3 0.39941(13) 0.50818(12) 0.15573(6) 0.0312(3) Uani d . . 1
O O4 0.30747(12) 0.36437(9) 0.09136(5) 0.0215(2) Uani d . . 1
C C1 0.04149(16) 0.56568(13) 0.10108(6) 0.0144(3) Uani d . . 1
C C2 0.11983(16) 0.48910(12) 0.13777(6) 0.0142(3) Uani d . . 1
C C3 0.04390(16) 0.41803(13) 0.18849(6) 0.0145(3) Uani d . . 1
H H3 0.0551 0.3292 0.1784 0.017 Uiso calc U R 1
C C4 -0.13092(16) 0.44403(13) 0.19202(6) 0.0153(3) Uani d . . 1
H H4 -0.1902 0.3999 0.2212 0.018 Uiso calc U R 1
C C5 -0.20802(17) 0.52346(12) 0.15767(7) 0.0160(3) Uani d . . 1
H H5 -0.3186 0.5334 0.1639 0.019 Uiso calc U R 1
C C6 -0.13135(16) 0.59930(13) 0.10923(7) 0.0155(3) Uani d . . 1
H H6 -0.1887 0.5832 0.0701 0.019 Uiso calc U R 1
C C7 0.12459(17) 0.61795(13) 0.04738(7) 0.0163(3) Uani d . . 1
C C8 0.09028(19) 0.72456(14) -0.04450(7) 0.0229(4) Uani d . . 1
H H8A 0.1675 0.7875 -0.0325 0.034 Uiso calc U R 1
H H8B 0.006 0.7619 -0.0693 0.034 Uiso calc U R 1
H H8C 0.1435 0.6608 -0.068 0.034 Uiso calc U R 1
C C9 0.29222(17) 0.45912(14) 0.12895(7) 0.0180(3) Uani d . . 1
C C10 0.46887(19) 0.32918(17) 0.07780(9) 0.0349(5) Uani d . . 1
H H10A 0.5196 0.3943 0.0544 0.052 Uiso calc U R 1
H H10B 0.468 0.2532 0.0541 0.052 Uiso calc U R 1
H H10C 0.5283 0.3162 0.1157 0.052 Uiso calc U R 1
C C11 -0.15058(16) 0.73517(13) 0.12457(6) 0.0152(3) Uani d . . 1
C C12 -0.07074(17) 0.78407(14) 0.17438(7) 0.0181(3) Uani d . . 1
H H12 -0.0022 0.733 0.1977 0.022 Uiso calc U R 1
C C13 -0.08918(17) 0.90633(14) 0.19074(7) 0.0179(3) Uani d . . 1
H H13 -0.0334 0.9394 0.2246 0.022 Uiso calc U R 1
C C14 -0.19058(17) 0.97833(12) 0.15650(7) 0.0172(3) Uani d . . 1
C C15 -0.27271(18) 0.93217(14) 0.10708(7) 0.0223(3) Uani d . . 1
H H15 -0.3429 0.983 0.0844 0.027 Uiso calc U R 1
C C16 -0.25121(18) 0.80998(14) 0.09098(7) 0.0211(3) Uani d . . 1
H H16 -0.306 0.7776 0.0567 0.025 Uiso calc U R 1
C C17 0.11809(16) 0.43616(13) 0.25119(7) 0.0149(3) Uani d . . 1
C C18 0.11192(17) 0.34130(13) 0.29308(7) 0.0180(3) Uani d . . 1
H H18 0.0724 0.2636 0.2808 0.022 Uiso calc U R 1
C C19 0.16259(18) 0.35806(14) 0.35268(7) 0.0214(3) Uani d . . 1
H H19 0.1578 0.2928 0.3811 0.026 Uiso calc U R 1
C C20 0.22006(18) 0.47167(14) 0.36971(7) 0.0212(3) Uani d . . 1
C C21 0.22983(18) 0.56726(14) 0.32880(7) 0.0197(3) Uani d . . 1
H H21 0.2708 0.6445 0.3412 0.024 Uiso calc U R 1
C C22 0.17929(17) 0.54925(13) 0.26953(7) 0.0170(3) Uani d . . 1
H H22 0.1863 0.6144 0.2411 0.02 Uiso calc U R 1

loop_
_atom_site_aniso_label
_atom_site_aniso_U_11
_atom_site_aniso_U_22
_atom_site_aniso_U_33
_atom_site_aniso_U_12
_atom_site_aniso_U_13
_atom_site_aniso_U_23
Br1 0.03172(8) 0.01365(6) 0.02633(7) 0.00086(6) 0.00759(6) 0.00238(6)
Br2 0.05461(11) 0.03754(9) 0.01818(7) -0.00565(8) -0.01055(7) 0.00456(7)
O1 0.0165(5) 0.0358(6) 0.0309(6) 0.0029(4) 0.0103(5) 0.0092(5)
O2 0.0190(5) 0.0326(6) 0.0133(5) 0.0018(4) 0.0027(4) 0.0023(4)
O3 0.0108(5) 0.0518(7) 0.0309(6) -0.0037(5) 0.0009(4) -0.0142(6)
O4 0.0123(5) 0.0225(5) 0.0299(6) 0.0035(4) 0.0044(4) -0.0062(5)
C1 0.0109(6) 0.0164(6) 0.0159(6) -0.0023(5) 0.0033(5) -0.0065(5)
C2 0.0095(6) 0.0177(6) 0.0155(6) -0.0023(5) 0.0038(5) -0.0054(5)
C3 0.0110(6) 0.0159(6) 0.0166(6) -0.0019(5) 0.0033(5) -0.0030(5)
C4 0.0111(6) 0.0168(6) 0.0182(6) -0.0047(5) 0.0054(5) -0.0076(5)
C5 0.0107(6) 0.0162(6) 0.0211(7) -0.0025(5) 0.0048(5) -0.0067(6)
C6 0.0102(6) 0.0195(6) 0.0170(6) 0.0000(5) 0.0010(5) -0.0042(6)
C7 0.0177(7) 0.0149(6) 0.0165(6) -0.0011(5) 0.0034(5) -0.0046(5)
C8 0.0300(8) 0.0248(7) 0.0140(7) -0.0009(6) 0.0045(6) 0.0002(6)
C9 0.0119(6) 0.0245(7) 0.0175(6) 0.0011(5) 0.0039(5) 0.0019(6)
C10 0.0156(7) 0.0427(9) 0.0465(10) 0.0114(7) 0.0073(7) -0.0101(9)
C11 0.0120(6) 0.0173(6) 0.0165(6) -0.0006(5) 0.0054(5) -0.0014(5)
C12 0.0136(6) 0.0206(6) 0.0202(7) 0.0027(5) -0.0003(5) -0.0013(6)
C13 0.0156(6) 0.0207(6) 0.0175(6) -0.0018(5) 0.0029(5) -0.0023(6)
C14 0.0184(6) 0.0141(6) 0.0193(6) -0.0005(5) 0.0091(5) 0.0014(6)
C15 0.0237(7) 0.0226(7) 0.0206(7) 0.0047(6) 0.0001(6) 0.0050(6)
C16 0.0212(7) 0.0255(7) 0.0165(7) 0.0020(6) -0.0012(6) -0.0011(6)
C17 0.0098(6) 0.0166(6) 0.0183(6) 0.0006(5) 0.0039(5) -0.0013(5)
C18 0.0138(6) 0.0164(6) 0.0239(7) -0.0009(5) 0.0034(5) 0.0001(6)
C19 0.0202(7) 0.0221(7) 0.0219(7) 0.0016(6) 0.0023(6) 0.0064(6)
C20 0.0206(7) 0.0265(7) 0.0166(7) 0.0026(6) 0.0000(6) 0.0026(6)
C21 0.0207(7) 0.0184(6) 0.0200(7) 0.0004(6) -0.0013(6) -0.0022(6)
C22 0.0163(7) 0.0161(6) 0.0187(7) -0.0005(5) 0.0001(5) 0.0021(6)

loop_
_atom_type_symbol
_atom_type_description
_atom_type_scat_dispersion_real
_atom_type_scat_dispersion_imag
_atom_type_scat_source
C C 0.0033 0.0016 'International Tables Vol C Tables 4.2.6.8 and 6.1.1.4'
H H 0.0000 0.0000 'International Tables Vol C Tables 4.2.6.8 and 6.1.1.4'
O O 0.0106 0.0060 'International Tables Vol C Tables 4.2.6.8 and 6.1.1.4'
Br Br -0.2901 2.4595 'International Tables Vol C Tables 4.2.6.8 and 6.1.1.4'

loop_
_geom_angle_atom_site_label_1
_geom_angle_atom_site_label_2
_geom_angle_atom_site_label_3
_geom_angle
C7 O2 C8 115.70(12)
C9 O4 C10 115.61(12)
C2 C1 C7 119.12(12)
C2 C1 C6 123.33(13)
C7 C1 C6 117.50(12)
C1 C2 C9 121.99(13)
C1 C2 C3 124.11(12)
C9 C2 C3 113.77(12)
C4 C3 C2 111.47(12)
C4 C3 C17 108.66(11)
C2 C3 C17 115.67(11)
C5 C4 C3 124.83(13)
C4 C5 C6 123.89(13)
C5 C6 C1 111.93(12)
C5 C6 C11 109.17(11)
C1 C6 C11 111.44(11)
O1 C7 O2 123.88(14)
O1 C7 C1 124.94(14)
O2 C7 C1 111.18(12)
O3 C9 O4 125.10(13)
O3 C9 C2 124.20(14)
O4 C9 C2 110.48(12)
C16 C11 C12 119.00(13)
C16 C11 C6 121.23(13)
C12 C11 C6 119.73(13)
C11 C12 C13 121.29(13)
C14 C13 C12 118.32(14)
C13 C14 C15 121.77(13)
C13 C14 Br1 118.84(11)
C15 C14 Br1 119.37(11)
C14 C15 C16 119.06(14)
C11 C16 C15 120.56(14)
C18 C17 C22 118.85(13)
C18 C17 C3 119.28(12)
C22 C17 C3 121.61(13)
C17 C18 C19 121.21(13)
C20 C19 C18 118.56(14)
C19 C20 C21 121.52(15)
C19 C20 Br2 119.90(12)
C21 C20 Br2 118.57(12)
C20 C21 C22 119.32(14)
C21 C22 C17 120.52(14)

loop_
_geom_bond_atom_site_label_1
_geom_bond_atom_site_label_2
_geom_bond_distance
Br1 C14 1.8990(14)
Br2 C20 1.8953(16)
O1 C7 1.2045(18)
O2 C7 1.3322(18)
O2 C8 1.4453(18)
O3 C9 1.1996(19)
O4 C9 1.3330(18)
O4 C10 1.4484(19)
C1 C2 1.333(2)
C1 C7 1.497(2)
C1 C6 1.5153(19)
C2 C9 1.5045(19)
C2 C3 1.5105(19)
C3 C4 1.5037(19)
C3 C17 1.524(2)
C4 C5 1.318(2)
C5 C6 1.504(2)
C6 C11 1.530(2)
C11 C16 1.386(2)
C11 C12 1.388(2)
C12 C13 1.391(2)
C13 C14 1.380(2)
C14 C15 1.380(2)
C15 C16 1.392(2)
C17 C18 1.389(2)
C17 C22 1.396(2)
C18 C19 1.390(2)
C19 C20 1.381(2)
C20 C21 1.383(2)
C21 C22 1.385(2)
